data_1004000
loop_
_publ_author_name
'Jin, Song'
'Zhou, Ran'
'Scheuer, Ellen M.'
'Adamchuk, Jennifer'
'Rayburn, Lori L.'
'DiSalvo, Francis J.'

_publ_contact_author
; 
Prof. Francis J. DiSalvo 
Department of Chemistry and Chemical Biology 
Cornell University 
Ithaca, NY 14853 
;
_publ_contact_author_email fjd3@cornell.edu
_publ_contact_author_fax 607-255-4137
_publ_contact_author_phone 607-255-7238
_publ_section_title
;
Synthesis, Characterization, and Ligand Exchange Studies of W~6~S~8~L~6~ 
Cluster Compounds
;
_journal_issue 12
_journal_name_full 'Inorganic Chemistry'
_journal_page_first 2666
_journal_page_last 2674
_journal_paper_doi 10.1021/ic001314q
_journal_volume 40
_journal_year 2001
_chemical_formula_moiety 'W6 S8 (CH5N)6'
_chemical_formula_sum 'C6 H30 N6 S8 W6'
_chemical_formula_weight 1545.94
_chemical_melting_point ?
_chemical_name_common 'Tungsten sulfide cluster with'
_chemical_name_systematic
;
octakis(mu!3$-sulfido)-hexakis(methylamine)-hexa-tungsten
;
_space_group_IT_number 2
_symmetry_cell_setting triclinic
_symmetry_space_group_name_Hall '-P 1'
_symmetry_space_group_name_H-M 'P -1'
_atom_sites_solution_hydrogens geom
_atom_sites_solution_primary direct
_atom_sites_solution_secondary difmap
_audit_creation_method SHELXL-97
_cell_angle_alpha 103.7320(10)
_cell_angle_beta 116.6220(10)
_cell_angle_gamma 106.2650(10)
_cell_formula_units_Z 1
_cell_length_a 9.0847(5)
_cell_length_b 9.1602(5)
_cell_length_c 9.5660(5)
_cell_measurement_reflns_used ?
_cell_measurement_temperature 173(2)
_cell_measurement_theta_max ?
_cell_measurement_theta_min ?
_cell_volume 619.10(6)
_computing_cell_refinement 'Bruker SAINT'
_computing_data_collection 'BRUKER SMART'
_computing_data_reduction SHELXTL
_computing_molecular_graphics SHELXTL
_computing_publication_material SHELXTL
_computing_structure_refinement 'SHELXL-97 (Sheldrick, 1997)'
_computing_structure_solution 'SHELXS-97 (Sheldrick, 1990)'
_diffrn_ambient_temperature 173(2)
_diffrn_detector_area_resol_mean ?
_diffrn_measured_fraction_theta_full 0.937
_diffrn_measured_fraction_theta_max 0.937
_diffrn_measurement_device_type ?
_diffrn_measurement_method '\w scans'
_diffrn_radiation_monochromator graphite
_diffrn_radiation_source 'fine-focus sealed tube'
_diffrn_radiation_type MoK\a
_diffrn_radiation_wavelength 0.71073
_diffrn_reflns_av_R_equivalents 0.0331
_diffrn_reflns_av_sigmaI/netI 0.0392
_diffrn_reflns_limit_h_max 10
_diffrn_reflns_limit_h_min -10
_diffrn_reflns_limit_k_max 10
_diffrn_reflns_limit_k_min -10
_diffrn_reflns_limit_l_max 11
_diffrn_reflns_limit_l_min -11
_diffrn_reflns_number 4234
_diffrn_reflns_theta_full 24.71
_diffrn_reflns_theta_max 24.71
_diffrn_reflns_theta_min 2.56
_diffrn_standards_decay_% 0
_diffrn_standards_interval_count ?
_diffrn_standards_interval_time ?
_diffrn_standards_number ?
_exptl_absorpt_coefficient_mu 28.438
_exptl_absorpt_correction_T_max 1
_exptl_absorpt_correction_T_min 0.074905
_exptl_absorpt_correction_type empirical
_exptl_absorpt_process_details ?
_exptl_crystal_colour black
_exptl_crystal_density_diffrn 4.147
_exptl_crystal_density_meas ?
_exptl_crystal_density_method .
_exptl_crystal_description plate
_exptl_crystal_F_000 680
_exptl_crystal_size_max 0.4
_exptl_crystal_size_mid 0.2
_exptl_crystal_size_min 0.1
_refine_diff_density_max 2.921
_refine_diff_density_min -5.048
_refine_diff_density_rms 0.652
_refine_ls_extinction_coef ?
_refine_ls_extinction_method none
_refine_ls_goodness_of_fit_ref 1.097
_refine_ls_hydrogen_treatment mixed
_refine_ls_matrix_type full
_refine_ls_number_parameters 121
_refine_ls_number_reflns 1987
_refine_ls_number_restraints 0
_refine_ls_restrained_S_all 1.097
_refine_ls_R_factor_all 0.0470
_refine_ls_R_factor_gt 0.0444
_refine_ls_shift/su_max 0.006
_refine_ls_shift/su_mean 0.000
_refine_ls_structure_factor_coef Fsqd
_refine_ls_weighting_details 'calc w=1/[\s^2^(Fo^2^)+(0.0900P)^2^+0.0000P] where P=(Fo^2^+2Fc^2^)/3'
_refine_ls_weighting_scheme calc
_refine_ls_wR_factor_gt 0.1222
_refine_ls_wR_factor_ref 0.1239
_reflns_number_gt 1789
_reflns_number_total 1987
_reflns_threshold_expression >2sigma(I)
_cod_depositor_comments
;
The following automatic conversions were performed:
'_symmetry_cell_setting' value 'Triclinic' changed to 'triclinic'
according to '/home/saulius/struct/CIF-dictionaries/cif_core.dic'
dictionary named 'cif_core.dic' version 2.4.1 from 2010-06-29.

Automatic conversion script
Id: cif_fix_enum 1527 2010-12-29 10:47:43Z saulius 
;
_cod_original_sg_symbol_H-M P-1
_cod_database_code 1004000

loop_
_symmetry_equiv_pos_as_xyz
'x, y, z'
'-x, -y, -z'

loop_
_atom_site_label
_atom_site_type_symbol
_atom_site_fract_x
_atom_site_fract_y
_atom_site_fract_z
_atom_site_U_iso_or_equiv
_atom_site_adp_type
_atom_site_occupancy
_atom_site_symmetry_multiplicity
_atom_site_calc_flag
_atom_site_refinement_flags
_atom_site_disorder_assembly
_atom_site_disorder_group
W1 W 0.97011(6) 0.77966(6) 0.41202(6) 0.0086(2) Uani 1 1 d . . .
W2 W 0.89130(6) 0.98906(6) 0.27547(6) 0.0086(2) Uani 1 1 d . . .
W3 W 0.76642(6) 0.91450(6) 0.46528(6) 0.0085(2) Uani 1 1 d . . .
S5 S 0.7108(4) 1.1175(4) 0.3413(4) 0.0137(7) Uani 1 1 d . . .
S4 S 0.6591(4) 0.7105(4) 0.1837(4) 0.0163(7) Uani 1 1 d . . .
S6 S 1.0930(4) 0.8690(4) 0.2456(4) 0.0127(7) Uani 1 1 d . . .
S7 S 0.8608(4) 0.7279(4) 0.5959(4) 0.0147(7) Uani 1 1 d . . .
N1 N 0.9158(14) 0.5077(13) 0.2976(13) 0.020(2) Uani 1 1 d . . .
H1A H 1.009(10) 0.5026(14) 0.350(6) 0.025 Uiso 1 1 calc R . .
H1B H 0.846(8) 0.454(6) 0.315(2) 0.025 Uiso 1 1 calc R . .
N2 N 0.7514(13) 0.9588(13) -0.0043(12) 0.016(2) Uani 1 1 d . . .
H2A H 0.671(9) 0.981(3) -0.025(3) 0.019 Uiso 1 1 calc R . .
H2B H 0.820(8) 1.022(7) -0.0109(14) 0.019 Uiso 1 1 calc R . .
N3 N 0.4802(13) 0.8050(13) 0.4117(12) 0.016(2) Uani 1 1 d . . .
H3A H 0.4877(14) 0.851(5) 0.503(9) 0.019 Uiso 1 1 calc R . .
H3B H 0.416(7) 0.834(3) 0.339(7) 0.019 Uiso 1 1 calc R . .
C1 C 0.8424(17) 0.4249(16) 0.1118(14) 0.020(3) Uani 1 1 d . . .
H1B H 0.8249 0.3086 0.0814 0.030 Uiso 1 1 calc R . .
H1C H 0.9296 0.4852 0.0880 0.030 Uiso 1 1 calc R . .
H1D H 0.7243 0.4259 0.0432 0.030 Uiso 1 1 calc R . .
C2 C 0.6814(18) 0.7909(19) -0.1366(15) 0.030(4) Uani 1 1 d . . .
H2B H 0.6252 0.7916 -0.2509 0.045 Uiso 1 1 calc R . .
H2C H 0.5892 0.7079 -0.1332 0.045 Uiso 1 1 calc R . .
H2D H 0.7833 0.7618 -0.1137 0.045 Uiso 1 1 calc R . .
C3 C 0.3792(17) 0.6218(17) 0.3483(17) 0.025(3) Uani 1 1 d . . .
H3B H 0.2586 0.5943 0.3317 0.037 Uiso 1 1 calc R . .
H3C H 0.4492 0.5851 0.4329 0.037 Uiso 1 1 calc R . .
H3D H 0.3629 0.5645 0.2382 0.037 Uiso 1 1 calc R . .

loop_
_atom_site_aniso_label
_atom_site_aniso_U_11
_atom_site_aniso_U_22
_atom_site_aniso_U_33
_atom_site_aniso_U_23
_atom_site_aniso_U_13
_atom_site_aniso_U_12
W1 0.0055(3) 0.0094(4) 0.0077(3) 0.0008(2) 0.0036(2) 0.0016(2)
W2 0.0050(3) 0.0118(4) 0.0062(3) 0.0019(2) 0.0031(2) 0.0021(3)
W3 0.0035(3) 0.0109(4) 0.0083(3) 0.0020(2) 0.0035(2) 0.0013(2)
S5 0.0094(14) 0.0211(17) 0.0149(15) 0.0087(13) 0.0079(12) 0.0091(13)
S4 0.0082(14) 0.0145(17) 0.0105(15) -0.0033(13) 0.0009(12) 0.0000(13)
S6 0.0091(14) 0.0173(16) 0.0113(14) 0.0031(13) 0.0069(12) 0.0055(13)
S7 0.0137(15) 0.0171(17) 0.0167(15) 0.0094(14) 0.0100(13) 0.0063(14)
N1 0.014(5) 0.013(6) 0.021(6) -0.002(5) 0.009(5) 0.000(5)
N2 0.017(5) 0.020(6) 0.014(5) 0.005(5) 0.012(4) 0.006(5)
N3 0.012(5) 0.018(6) 0.016(5) 0.005(4) 0.009(4) 0.006(5)
C1 0.015(6) 0.015(7) 0.010(6) -0.008(5) 0.003(5) 0.001(5)
C2 0.023(7) 0.052(10) 0.007(6) 0.006(6) 0.004(5) 0.020(7)
C3 0.015(6) 0.026(8) 0.030(7) 0.013(6) 0.012(6) 0.004(6)

loop_
_atom_type_symbol
_atom_type_description
_atom_type_scat_dispersion_real
_atom_type_scat_dispersion_imag
_atom_type_scat_source
C C 0.0033 0.0016 'International Tables Vol C Tables 4.2.6.8 and 6.1.1.4'
H H 0.0000 0.0000 'International Tables Vol C Tables 4.2.6.8 and 6.1.1.4'
N N 0.0061 0.0033 'International Tables Vol C Tables 4.2.6.8 and 6.1.1.4'
S S 0.1246 0.1234 'International Tables Vol C Tables 4.2.6.8 and 6.1.1.4'
W W -0.8490 6.8722 'International Tables Vol C Tables 4.2.6.8 and 6.1.1.4'

loop_
_geom_angle_atom_site_label_1
_geom_angle_atom_site_label_2
_geom_angle_atom_site_label_3
_geom_angle
_geom_angle_site_symmetry_1
_geom_angle_site_symmetry_3
_geom_angle_publ_flag
N1 W1 S4 90.2(3) . . ?
N1 W1 S7 92.0(3) . . ?
S4 W1 S7 90.12(10) . . ?
N1 W1 S5 96.4(3) . 2_776 ?
S4 W1 S5 173.40(10) . 2_776 ?
S7 W1 S5 88.96(10) . 2_776 ?
N1 W1 S6 95.0(3) . . ?
S4 W1 S6 90.85(10) . . ?
S7 W1 S6 172.99(10) . . ?
S5 W1 S6 89.28(10) 2_776 . ?
N1 W1 W2 133.4(3) . . ?
S4 W1 W2 57.31(8) . . ?
S7 W1 W2 117.76(6) . . ?
S5 W1 W2 117.65(7) 2_776 . ?
S6 W1 W2 57.45(6) . . ?
N1 W1 W3 131.7(3) . . ?
S4 W1 W3 56.94(7) . . ?
S7 W1 W3 57.71(6) . . ?
S5 W1 W3 117.38(6) 2_776 . ?
S6 W1 W3 117.48(6) . . ?
W2 W1 W3 60.112(18) . . ?
N1 W1 W3 138.3(3) . 2_776 ?
S4 W1 W3 117.44(8) . 2_776 ?
S7 W1 W3 116.78(8) . 2_776 ?
S5 W1 W3 57.49(8) 2_776 2_776 ?
S6 W1 W3 56.81(7) . 2_776 ?
W2 W1 W3 60.187(18) . 2_776 ?
W3 W1 W3 90.02(2) . 2_776 ?
N1 W1 W2 136.4(3) . 2_776 ?
S4 W1 W2 117.01(7) . 2_776 ?
S7 W1 W2 57.15(8) . 2_776 ?
S5 W1 W2 57.29(7) 2_776 2_776 ?
S6 W1 W2 116.43(7) . 2_776 ?
W2 W1 W2 90.02(2) . 2_776 ?
W3 W1 W2 60.111(17) . 2_776 ?
W3 W1 W2 59.641(18) 2_776 2_776 ?
N2 W2 S4 90.4(3) . . ?
N2 W2 S7 96.6(3) . 2_776 ?
S4 W2 S7 172.95(10) . 2_776 ?
N2 W2 S6 91.9(2) . . ?
S4 W2 S6 90.94(10) . . ?
S7 W2 S6 89.43(10) 2_776 . ?
N2 W2 S5 94.6(2) . . ?
S4 W2 S5 89.95(10) . . ?
S7 W2 S5 88.89(10) 2_776 . ?
S6 W2 S5 173.39(9) . . ?
N2 W2 W1 131.6(2) . . ?
S4 W2 W1 57.09(7) . . ?
S7 W2 W1 117.65(7) 2_776 . ?
S6 W2 W1 57.82(7) . . ?
S5 W2 W1 117.67(7) . . ?
N2 W2 W3 133.6(2) . . ?
S4 W2 W3 56.84(7) . . ?
S7 W2 W3 117.00(7) 2_776 . ?
S6 W2 W3 117.75(7) . . ?
S5 W2 W3 57.71(7) . . ?
W1 W2 W3 60.003(18) . . ?
N2 W2 W3 136.2(2) . 2_776 ?
S4 W2 W3 117.29(7) . 2_776 ?
S7 W2 W3 57.43(7) 2_776 2_776 ?
S6 W2 W3 56.95(7) . 2_776 ?
S5 W2 W3 117.01(7) . 2_776 ?
W1 W2 W3 60.262(19) . 2_776 ?
W3 W2 W3 90.00(2) . 2_776 ?
N2 W2 W1 138.4(2) . 2_776 ?
S4 W2 W1 116.92(7) . 2_776 ?
S7 W2 W1 56.89(7) 2_776 2_776 ?
S6 W2 W1 116.52(7) . 2_776 ?
S5 W2 W1 57.44(7) . 2_776 ?
W1 W2 W1 89.98(2) . 2_776 ?
W3 W2 W1 60.125(19) . 2_776 ?
W3 W2 W1 59.594(17) 2_776 2_776 ?
N3 W3 S4 90.8(3) . . ?
N3 W3 S6 95.3(3) . 2_776 ?
S4 W3 S6 173.96(10) . 2_776 ?
N3 W3 S7 94.3(3) . . ?
S4 W3 S7 89.84(10) . . ?
S6 W3 S7 89.51(10) 2_776 . ?
N3 W3 S5 92.9(3) . . ?
S4 W3 S5 90.09(10) . . ?
S6 W3 S5 89.81(10) 2_776 . ?
S7 W3 S5 172.82(10) . . ?
N3 W3 W1 133.4(2) . . ?
S4 W3 W1 57.18(7) . . ?
S6 W3 W1 117.76(6) 2_776 . ?
S7 W3 W1 57.04(7) . . ?
S5 W3 W1 117.32(6) . . ?
N3 W3 W2 132.9(3) . . ?
S4 W3 W2 57.30(8) . . ?
S6 W3 W2 117.92(8) 2_776 . ?
S7 W3 W2 116.86(7) . . ?
S5 W3 W2 57.48(7) . . ?
W1 W3 W2 59.885(18) . . ?
N3 W3 W2 137.1(3) . 2_776 ?
S4 W3 W2 117.44(6) . 2_776 ?
S6 W3 W2 57.48(6) 2_776 2_776 ?
S7 W3 W2 57.03(8) . 2_776 ?
S5 W3 W2 116.93(7) . 2_776 ?
W1 W3 W2 60.296(17) . 2_776 ?
W2 W3 W2 90.00(2) . 2_776 ?
N3 W3 W1 136.5(2) . 2_776 ?
S4 W3 W1 117.49(8) . 2_776 ?
S6 W3 W1 57.71(8) 2_776 2_776 ?
S7 W3 W1 116.53(8) . 2_776 ?
S5 W3 W1 57.41(7) . 2_776 ?
W1 W3 W1 89.98(2) . 2_776 ?
W2 W3 W1 60.235(19) . 2_776 ?
W2 W3 W1 59.553(18) 2_776 2_776 ?
W2 S5 W1 65.28(7) . 2_776 ?
W2 S5 W3 64.80(7) . . ?
W1 S5 W3 65.10(7) 2_776 . ?
W3 S4 W1 65.88(7) . . ?
W3 S4 W2 65.87(8) . . ?
W1 S4 W2 65.60(8) . . ?
W3 S6 W2 65.57(7) 2_776 . ?
W3 S6 W1 65.48(7) 2_776 . ?
W2 S6 W1 64.73(7) . . ?
W1 S7 W2 65.95(8) . 2_776 ?
W1 S7 W3 65.26(8) . . ?
W2 S7 W3 65.54(8) 2_776 . ?
C1 N1 W1 118.9(8) . . ?
C2 N2 W2 116.0(8) . . ?
C3 N3 W3 119.2(7) . . ?

loop_
_geom_bond_atom_site_label_1
_geom_bond_atom_site_label_2
_geom_bond_distance
_geom_bond_site_symmetry_2
_geom_bond_publ_flag
W1 N1 2.276(10) . ?
W1 S4 2.442(3) . ?
W1 S7 2.450(3) . ?
W1 S5 2.479(3) 2_776 ?
W1 S6 2.479(3) . ?
W1 W2 2.6493(7) . ?
W1 W3 2.6525(6) . ?
W1 W3 2.6684(7) 2_776 ?
W1 W2 2.6714(7) 2_776 ?
W2 N2 2.293(9) . ?
W2 S4 2.449(3) . ?
W2 S7 2.458(3) 2_776 ?
W2 S6 2.469(2) . ?
W2 S5 2.474(3) . ?
W2 W3 2.6554(7) . ?
W2 W3 2.6664(7) 2_776 ?
W2 W1 2.6714(7) 2_776 ?
W3 N3 2.265(10) . ?
W3 S4 2.436(3) . ?
W3 S6 2.455(3) 2_776 ?
W3 S7 2.469(3) . ?
W3 S5 2.481(3) . ?
W3 W2 2.6664(7) 2_776 ?
W3 W1 2.6684(7) 2_776 ?
S5 W1 2.479(3) 2_776 ?
S6 W3 2.455(3) 2_776 ?
S7 W2 2.458(3) 2_776 ?
N1 C1 1.481(15) . ?
N2 C2 1.476(16) . ?
N3 C3 1.477(17) . ?
